data_7022292
loop_
_publ_author_name
'Xu, Feng'
'Tao, Tao'
'Zhang, Kun'
'Wang, Xiao-Xu'
'Huang, Wei'
'You, Xiao-Zeng'

_publ_section_title
;
 C-C bond cleavage in acetonitrile by copper(II)-bipyridine complexes and
 in situ formation of cyano-bridged mixed-valent copper complexes.
;
_journal_issue 10
_journal_name_full 'Dalton transactions (Cambridge, England : 2003)'
_journal_page_first 3631
_journal_page_last 3645
_journal_paper_doi 10.1039/c2dt32281a
_journal_volume 42
_journal_year 2013
_chemical_formula_moiety 'C27 H22 Cu2 N8, C2 H3 N, Cl O4'
_chemical_formula_sum 'C29 H25 Cl Cu2 N9 O4'
_chemical_formula_weight 726.11
_chemical_name_systematic
;
?
;
_space_group_IT_number 33
_symmetry_cell_setting orthorhombic
_symmetry_space_group_name_Hall 'P 2c -2n'
_symmetry_space_group_name_H-M 'P n a 21'
_atom_sites_solution_hydrogens geom
_atom_sites_solution_primary direct
_atom_sites_solution_secondary difmap
_audit_creation_method SHELXL-97
_cell_angle_alpha 90.00
_cell_angle_beta 90.00
_cell_angle_gamma 90.00
_cell_formula_units_Z 4
_cell_length_a 25.897(3)
_cell_length_b 10.5743(10)
_cell_length_c 11.8334(11)
_cell_measurement_reflns_used 1135
_cell_measurement_temperature 291(2)
_cell_measurement_theta_max 15.710
_cell_measurement_theta_min 2.332
_cell_volume 3240.5(6)
_computing_cell_refinement SMART
_computing_data_collection 'SMART (Bruker 2000)'
_computing_data_reduction 'SAINT (Bruker 2000)'
_computing_molecular_graphics SHELXTL
_computing_publication_material SHELXTL
_computing_structure_refinement 'SHELXTL (BRUKER 2000)'
_computing_structure_solution 'SHELXTL (BRUKER 2000)'
_diffrn_ambient_temperature 291(2)
_diffrn_detector_area_resol_mean 0
_diffrn_measured_fraction_theta_full 1.000
_diffrn_measured_fraction_theta_max 1.000
_diffrn_measurement_device_type 'Bruker Smart Apex CCD area detector'
_diffrn_measurement_method '\f and \w scans'
_diffrn_radiation_monochromator graphite
_diffrn_radiation_source 'fine-focus sealed tube'
_diffrn_radiation_type MoK\a
_diffrn_radiation_wavelength 0.71073
_diffrn_reflns_av_R_equivalents 0.1216
_diffrn_reflns_av_sigmaI/netI 0.1862
_diffrn_reflns_limit_h_max 30
_diffrn_reflns_limit_h_min -18
_diffrn_reflns_limit_k_max 12
_diffrn_reflns_limit_k_min -11
_diffrn_reflns_limit_l_max 14
_diffrn_reflns_limit_l_min -13
_diffrn_reflns_number 15830
_diffrn_reflns_theta_full 24.98
_diffrn_reflns_theta_max 24.98
_diffrn_reflns_theta_min 2.08
_diffrn_standards_decay_% 0
_diffrn_standards_interval_count 0
_diffrn_standards_interval_time 0
_diffrn_standards_number 0
_exptl_absorpt_coefficient_mu 1.443
_exptl_absorpt_correction_T_max 0.8691
_exptl_absorpt_correction_T_min 0.8459
_exptl_absorpt_correction_type multi-scan
_exptl_absorpt_process_details 'SADABS, Bruker(2000)'
_exptl_crystal_colour brown
_exptl_crystal_density_diffrn 1.488
_exptl_crystal_density_method 'not measured'
_exptl_crystal_description block
_exptl_crystal_F_000 1476
_exptl_crystal_size_max 0.12
_exptl_crystal_size_mid 0.11
_exptl_crystal_size_min 0.10
_refine_diff_density_max 0.317
_refine_diff_density_min -0.314
_refine_diff_density_rms 0.062
_refine_ls_abs_structure_details 'Flack H D (1983), Acta Cryst. A39, 876-881'
_refine_ls_abs_structure_Flack -0.010(18)
_refine_ls_extinction_method none
_refine_ls_goodness_of_fit_ref 0.771
_refine_ls_hydrogen_treatment constr
_refine_ls_matrix_type full
_refine_ls_number_parameters 395
_refine_ls_number_reflns 5537
_refine_ls_number_restraints 2
_refine_ls_restrained_S_all 0.771
_refine_ls_R_factor_all 0.1537
_refine_ls_R_factor_gt 0.0490
_refine_ls_shift/su_max 0.002
_refine_ls_shift/su_mean 0.002
_refine_ls_structure_factor_coef Fsqd
_refine_ls_weighting_details 'calc w=1/[\s^2^(Fo^2^)+(0.0059P)^2^] where P=(Fo^2^+2Fc^2^)/3'
_refine_ls_weighting_scheme calc
_refine_ls_wR_factor_gt 0.0555
_refine_ls_wR_factor_ref 0.0779
_reflns_number_gt 2120
_reflns_number_total 5537
_reflns_threshold_expression >2sigma(I)
_cod_data_source_file c2dt32281a.txt
_cod_data_source_block 1
_cod_depositor_comments
;
The following automatic conversions were performed:

'_symmetry_cell_setting' value 'Orthorhombic' changed to
'orthorhombic' according to
/home/saulius/struct/CIF-dictionaries/cif_core.dic dictionary named
'cif_core.dic' version 2.4.2 from 2011-04-26.

Automatic conversion script
Id: cif_fix_values 1891 2012-01-12 08:04:46Z andrius 
;
_cod_original_cell_volume 3240.5(5)
_cod_database_code 7022292

loop_
_symmetry_equiv_pos_as_xyz
'x, y, z'
'-x, -y, z+1/2'
'x+1/2, -y+1/2, z'
'-x+1/2, y+1/2, z+1/2'

loop_
_atom_site_label
_atom_site_type_symbol
_atom_site_fract_x
_atom_site_fract_y
_atom_site_fract_z
_atom_site_U_iso_or_equiv
_atom_site_adp_type
_atom_site_occupancy
_atom_site_symmetry_multiplicity
_atom_site_calc_flag
_atom_site_refinement_flags
Cu1 Cu 0.19876(4) 0.63836(8) 0.13502(10) 0.0620(3) Uani 1 1 d .
Cu2 Cu 0.25791(4) 0.67779(8) 0.53422(10) 0.0643(3) Uani 1 1 d .
C1 C 0.1168(4) 0.7732(8) 0.0025(8) 0.073(3) Uani 1 1 d .
H1 H 0.0943 0.7407 0.0563 0.088 Uiso 1 1 calc R
C2 C 0.0955(4) 0.8431(10) -0.0823(11) 0.088(4) Uani 1 1 d .
H2 H 0.0602 0.8588 -0.0858 0.105 Uiso 1 1 calc R
C3 C 0.1286(6) 0.8886(10) -0.1611(10) 0.096(4) Uani 1 1 d .
H3 H 0.1160 0.9353 -0.2217 0.116 Uiso 1 1 calc R
C4 C 0.1810(5) 0.8664(8) -0.1523(8) 0.079(3) Uani 1 1 d .
H4 H 0.2041 0.8985 -0.2052 0.095 Uiso 1 1 calc R
C5 C 0.1979(4) 0.7943(7) -0.0617(8) 0.056(2) Uani 1 1 d .
C6 C 0.2527(4) 0.7699(7) -0.0402(8) 0.053(2) Uani 1 1 d .
C7 C 0.2931(4) 0.8055(7) -0.1092(8) 0.072(3) Uani 1 1 d .
H7 H 0.2864 0.8493 -0.1757 0.086 Uiso 1 1 calc R
C8 C 0.3424(5) 0.7774(9) -0.0809(11) 0.095(4) Uani 1 1 d .
H8 H 0.3697 0.8013 -0.1273 0.114 Uiso 1 1 calc R
C9 C 0.3515(4) 0.7110(9) 0.0203(11) 0.097(4) Uani 1 1 d .
H9 H 0.3848 0.6895 0.0422 0.117 Uiso 1 1 calc R
C10 C 0.3100(4) 0.6793(8) 0.0852(8) 0.081(2) Uani 1 1 d .
H10 H 0.3160 0.6354 0.1521 0.097 Uiso 1 1 calc R
C11 C 0.1064(4) 0.4867(8) 0.1339(10) 0.080(3) Uani 1 1 d .
H11 H 0.1175 0.4716 0.0604 0.096 Uiso 1 1 calc R
C12 C 0.0651(4) 0.4185(9) 0.1718(9) 0.090(4) Uani 1 1 d U
H12 H 0.0494 0.3579 0.1262 0.108 Uiso 1 1 calc R
C13 C 0.0470(4) 0.4423(10) 0.2804(11) 0.081(2) Uani 1 1 d U
C14 C 0.0710(4) 0.5343(9) 0.3428(7) 0.076(3) Uani 1 1 d .
H14 H 0.0593 0.5545 0.4149 0.091 Uiso 1 1 calc R
C15 C 0.1131(4) 0.5970(8) 0.2966(9) 0.070(3) Uani 1 1 d .
H15 H 0.1290 0.6593 0.3400 0.084 Uiso 1 1 calc R
C16 C 0.2448(4) 0.6453(7) 0.3795(7) 0.057(2) Uani 1 1 d .
C17 C 0.1515(4) 0.6014(7) 0.6355(9) 0.070(2) Uani 1 1 d .
H17 H 0.1375 0.6529 0.5797 0.084 Uiso 1 1 calc R
C18 C 0.1178(5) 0.5418(10) 0.7054(8) 0.097(3) Uani 1 1 d .
H18 H 0.0823 0.5525 0.6988 0.117 Uiso 1 1 calc R
C19 C 0.1386(5) 0.4668(11) 0.7845(9) 0.097(3) Uani 1 1 d .
H19 H 0.1168 0.4246 0.8344 0.117 Uiso 1 1 calc R
C20 C 0.1911(4) 0.4501(8) 0.7945(8) 0.075(3) Uani 1 1 d .
H20 H 0.2047 0.3959 0.8487 0.090 Uiso 1 1 calc R
C21 C 0.2234(4) 0.5172(8) 0.7206(7) 0.059(3) Uani 1 1 d .
C22 C 0.2802(4) 0.5107(7) 0.7243(8) 0.048(2) Uani 1 1 d .
C23 C 0.3076(5) 0.4542(8) 0.8111(8) 0.073(3) Uani 1 1 d .
H23 H 0.2901 0.4136 0.8692 0.088 Uiso 1 1 calc R
C24 C 0.3595(5) 0.4576(10) 0.8119(11) 0.093(4) Uani 1 1 d .
H24 H 0.3778 0.4208 0.8710 0.112 Uiso 1 1 calc R
C25 C 0.3851(4) 0.5149(9) 0.7263(11) 0.084(3) Uani 1 1 d .
H25 H 0.4210 0.5186 0.7254 0.101 Uiso 1 1 calc R
C26 C 0.3562(4) 0.5675(7) 0.6403(9) 0.063(2) Uani 1 1 d .
H26 H 0.3738 0.6061 0.5812 0.075 Uiso 1 1 calc R
C29 C 0.4757(5) 0.7019(9) 0.2645(9) 0.139(5) Uani 1 1 d .
H29A H 0.5037 0.7232 0.3140 0.209 Uiso 1 1 calc R
H29B H 0.4763 0.6128 0.2490 0.209 Uiso 1 1 calc R
H29C H 0.4436 0.7238 0.2999 0.209 Uiso 1 1 calc R
C28 C 0.4807(5) 0.7685(14) 0.1640(10) 0.109(5) Uani 1 1 d .
Cl1 Cl 0.02792(14) 0.8799(3) 0.5696(3) 0.0915(9) Uani 1 1 d .
N1 N 0.1656(3) 0.7473(6) 0.0158(7) 0.057(2) Uani 1 1 d .
N2 N 0.2613(3) 0.7078(6) 0.0580(6) 0.060(2) Uani 1 1 d .
N3 N 0.1323(3) 0.5739(7) 0.1945(7) 0.070(2) Uani 1 1 d .
N4 N 0.0072(3) 0.3738(8) 0.3246(7) 0.113(3) Uani 1 1 d .
H4A H -0.0031 0.3882 0.3925 0.136 Uiso 1 1 calc R
H4B H -0.0076 0.3164 0.2847 0.136 Uiso 1 1 calc R
N6 N 0.2303(3) 0.6429(6) 0.2875(6) 0.064(2) Uani 1 1 d .
N7 N 0.2034(3) 0.5925(5) 0.6398(7) 0.0568(18) Uani 1 1 d .
N8 N 0.3043(3) 0.5671(5) 0.6358(8) 0.0563(18) Uani 1 1 d .
N9 N 0.4884(4) 0.8244(11) 0.0816(8) 0.120(4) Uani 1 1 d .
N5 N 0.2203(3) 0.4566(7) 0.0867(6) 0.082(3) Uani 1 1 d .
C27 C 0.2698(4) 0.8493(8) 0.5712(7) 0.073(3) Uani 1 1 d .
O3 O 0.0626(6) 0.9696(10) 0.5620(11) 0.304(10) Uani 1 1 d .
O4 O 0.0486(4) 0.7764(8) 0.5239(9) 0.212(5) Uani 1 1 d .
O1 O -0.0154(5) 0.9107(12) 0.5199(11) 0.274(8) Uani 1 1 d .
O2 O 0.0190(4) 0.8671(9) 0.6842(6) 0.162(4) Uani 1 1 d .

loop_
_atom_site_aniso_label
_atom_site_aniso_U_11
_atom_site_aniso_U_22
_atom_site_aniso_U_33
_atom_site_aniso_U_23
_atom_site_aniso_U_13
_atom_site_aniso_U_12
Cu1 0.0642(7) 0.0655(6) 0.0564(6) 0.0047(7) -0.0047(8) -0.0050(7)
Cu2 0.0795(9) 0.0612(6) 0.0523(6) 0.0042(7) -0.0046(8) -0.0007(6)
C1 0.087(9) 0.061(6) 0.071(8) -0.003(6) -0.026(7) -0.010(6)
C2 0.048(8) 0.105(9) 0.110(10) 0.007(8) -0.013(8) -0.012(7)
C3 0.096(10) 0.084(8) 0.109(11) 0.003(7) -0.037(9) 0.014(9)
C4 0.110(11) 0.075(7) 0.053(6) 0.018(5) -0.002(7) -0.004(8)
C5 0.063(8) 0.038(5) 0.068(7) -0.003(5) -0.009(7) 0.000(6)
C6 0.057(7) 0.045(6) 0.058(6) -0.005(4) -0.008(6) -0.013(6)
C7 0.078(9) 0.057(6) 0.081(7) 0.023(6) 0.009(7) -0.008(7)
C8 0.061(9) 0.104(9) 0.119(11) 0.002(8) 0.034(8) -0.024(8)
C9 0.083(9) 0.088(7) 0.122(11) 0.017(9) 0.024(10) -0.005(7)
C10 0.055(5) 0.089(5) 0.099(6) 0.025(5) 0.004(5) -0.012(5)
C11 0.087(9) 0.092(7) 0.062(6) 0.022(7) -0.017(8) -0.010(6)
C12 0.092(9) 0.101(8) 0.078(8) 0.008(6) 0.021(7) -0.006(7)
C13 0.055(5) 0.089(5) 0.099(6) 0.025(5) 0.004(5) -0.012(5)
C14 0.076(8) 0.089(7) 0.062(7) 0.000(6) 0.013(7) 0.000(7)
C15 0.074(8) 0.063(7) 0.073(8) -0.008(6) 0.001(6) 0.000(6)
C16 0.061(6) 0.053(6) 0.058(6) -0.003(5) -0.003(6) -0.009(6)
C17 0.075(7) 0.086(6) 0.049(5) -0.006(7) -0.005(8) 0.008(6)
C18 0.085(7) 0.141(9) 0.065(7) 0.003(5) 0.014(6) -0.021(6)
C19 0.085(7) 0.141(9) 0.065(7) 0.003(5) 0.014(6) -0.021(6)
C20 0.099(9) 0.068(6) 0.059(6) 0.016(5) 0.002(8) -0.019(7)
C21 0.079(8) 0.070(6) 0.027(5) -0.001(5) -0.012(6) -0.006(7)
C22 0.067(8) 0.040(5) 0.038(6) -0.008(4) 0.000(6) -0.002(6)
C23 0.086(9) 0.074(7) 0.061(7) 0.009(5) -0.009(8) -0.012(7)
C24 0.095(11) 0.072(8) 0.113(11) 0.010(7) -0.022(10) -0.010(8)
C25 0.053(8) 0.073(8) 0.126(11) -0.001(7) -0.018(8) 0.007(7)
C26 0.068(7) 0.067(5) 0.053(6) 0.002(6) 0.004(7) 0.005(6)
C29 0.219(15) 0.123(10) 0.076(9) 0.015(8) 0.016(10) 0.015(10)
C28 0.065(9) 0.170(15) 0.091(11) -0.035(10) 0.001(9) 0.008(9)
Cl1 0.091(3) 0.104(2) 0.079(2) 0.0025(18) 0.004(2) 0.010(2)
N1 0.047(5) 0.059(4) 0.066(6) 0.005(5) 0.000(5) 0.006(4)
N2 0.060(6) 0.072(5) 0.048(6) 0.018(4) -0.014(5) -0.011(5)
N3 0.058(6) 0.078(6) 0.075(6) -0.017(5) 0.010(5) -0.012(5)
N4 0.079(7) 0.139(7) 0.121(8) 0.021(6) -0.002(6) -0.036(6)
N6 0.068(6) 0.063(5) 0.062(5) -0.018(5) -0.018(5) -0.004(4)
N7 0.055(5) 0.080(5) 0.035(4) 0.008(5) -0.011(5) 0.004(4)
N8 0.051(5) 0.054(4) 0.064(5) 0.013(5) 0.007(6) 0.002(4)
N9 0.089(8) 0.193(11) 0.078(8) -0.017(8) 0.012(7) -0.024(7)
N5 0.082(7) 0.073(5) 0.090(7) 0.002(4) 0.001(5) -0.004(5)
C27 0.084(8) 0.065(6) 0.069(7) -0.005(5) -0.004(5) 0.013(6)
O3 0.39(2) 0.245(11) 0.278(18) -0.049(11) 0.164(16) -0.196(13)
O4 0.275(12) 0.184(8) 0.177(9) -0.051(8) 0.001(11) 0.139(9)
O1 0.206(12) 0.44(2) 0.174(11) -0.005(13) -0.070(11) 0.180(14)
O2 0.159(9) 0.266(11) 0.062(6) 0.005(6) -0.022(6) -0.041(8)

loop_
_atom_type_symbol
_atom_type_description
_atom_type_scat_dispersion_real
_atom_type_scat_dispersion_imag
_atom_type_scat_source
C C 0.0033 0.0016 'International Tables Vol C Tables 4.2.6.8 and 6.1.1.4'
H H 0.0000 0.0000 'International Tables Vol C Tables 4.2.6.8 and 6.1.1.4'
N N 0.0061 0.0033 'International Tables Vol C Tables 4.2.6.8 and 6.1.1.4'
O O 0.0106 0.0060 'International Tables Vol C Tables 4.2.6.8 and 6.1.1.4'
Cl Cl 0.1484 0.1585 'International Tables Vol C Tables 4.2.6.8 and 6.1.1.4'
Cu Cu 0.3201 1.2651 'International Tables Vol C Tables 4.2.6.8 and 6.1.1.4'

loop_
_geom_angle_atom_site_label_1
_geom_angle_atom_site_label_2
_geom_angle_atom_site_label_3
_geom_angle
_geom_angle_site_symmetry_1
N3 Cu1 N6 92.5(3) .
N3 Cu1 N2 173.2(3) .
N6 Cu1 N2 94.1(3) .
N3 Cu1 N1 94.3(3) .
N6 Cu1 N1 143.2(3) .
N2 Cu1 N1 79.4(3) .
N3 Cu1 N5 90.7(3) .
N6 Cu1 N5 99.3(3) .
N2 Cu1 N5 89.8(3) .
N1 Cu1 N5 116.8(3) .
C27 Cu2 C16 115.3(3) .
C27 Cu2 N8 108.3(3) .
C16 Cu2 N8 124.4(3) .
C27 Cu2 N7 112.7(3) .
C16 Cu2 N7 112.3(4) .
N8 Cu2 N7 78.5(3) .
N1 C1 C2 126.6(11) .
N1 C1 H1 116.7 .
C2 C1 H1 116.7 .
C3 C2 C1 116.3(11) .
C3 C2 H2 121.9 .
C1 C2 H2 121.9 .
C2 C3 C4 120.7(11) .
C2 C3 H3 119.7 .
C4 C3 H3 119.7 .
C3 C4 C5 117.5(10) .
C3 C4 H4 121.3 .
C5 C4 H4 121.3 .
N1 C5 C4 122.5(10) .
N1 C5 C6 115.0(9) .
C4 C5 C6 122.4(11) .
N2 C6 C7 121.0(9) .
N2 C6 C5 113.2(9) .
C7 C6 C5 125.8(10) .
C8 C7 C6 120.6(10) .
C8 C7 H7 119.7 .
C6 C7 H7 119.7 .
C7 C8 C9 118.5(11) .
C7 C8 H8 120.8 .
C9 C8 H8 120.8 .
C10 C9 C8 118.2(11) .
C10 C9 H9 120.9 .
C8 C9 H9 120.9 .
N2 C10 C9 123.5(10) .
N2 C10 H10 118.3 .
C9 C10 H10 118.3 .
N3 C11 C12 125.3(11) .
N3 C11 H11 117.4 .
C12 C11 H11 117.4 .
C11 C12 C13 118.2(11) .
C11 C12 H12 120.9 .
C13 C12 H12 120.9 .
N4 C13 C14 120.9(12) .
N4 C13 C12 120.9(12) .
C14 C13 C12 118.2(10) .
C13 C14 C15 118.9(10) .
C13 C14 H14 120.5 .
C15 C14 H14 120.5 .
N3 C15 C14 124.3(9) .
N3 C15 H15 117.8 .
C14 C15 H15 117.8 .
N6 C16 Cu2 167.6(8) .
N7 C17 C18 125.8(11) .
N7 C17 H17 117.1 .
C18 C17 H17 117.1 .
C19 C18 C17 116.4(12) .
C19 C18 H18 121.8 .
C17 C18 H18 121.8 .
C18 C19 C20 122.1(12) .
C18 C19 H19 118.9 .
C20 C19 H19 118.9 .
C19 C20 C21 118.2(10) .
C19 C20 H20 120.9 .
C21 C20 H20 120.9 .
N7 C21 C20 120.7(10) .
N7 C21 C22 115.6(9) .
C20 C21 C22 123.6(9) .
N8 C22 C23 121.7(10) .
N8 C22 C21 114.6(9) .
C23 C22 C21 123.7(10) .
C24 C23 C22 120.4(11) .
C24 C23 H23 119.8 .
C22 C23 H23 119.8 .
C23 C24 C25 119.8(12) .
C23 C24 H24 120.1 .
C25 C24 H24 120.1 .
C24 C25 C26 117.8(11) .
C24 C25 H25 121.1 .
C26 C25 H25 121.1 .
N8 C26 C25 124.8(10) .
N8 C26 H26 117.6 .
C25 C26 H26 117.6 .
C28 C29 H29A 109.5 .
C28 C29 H29B 109.5 .
H29A C29 H29B 109.5 .
C28 C29 H29C 109.5 .
H29A C29 H29C 109.5 .
H29B C29 H29C 109.5 .
N9 C28 C29 175.5(16) .
O1 Cl1 O3 112.2(8) .
O1 Cl1 O4 111.6(8) .
O3 Cl1 O4 106.9(7) .
O1 Cl1 O2 108.7(8) .
O3 Cl1 O2 104.7(7) .
O4 Cl1 O2 112.6(6) .
C1 N1 C5 116.6(9) .
C1 N1 Cu1 128.2(8) .
C5 N1 Cu1 115.2(7) .
C10 N2 C6 118.2(8) .
C10 N2 Cu1 124.9(6) .
C6 N2 Cu1 115.8(7) .
C15 N3 C11 115.0(9) .
C15 N3 Cu1 125.8(7) .
C11 N3 Cu1 118.7(8) .
C13 N4 H4A 120.0 .
C13 N4 H4B 120.0 .
H4A N4 H4B 120.0 .
C16 N6 Cu1 174.6(7) .
C21 N7 C17 116.8(9) .
C21 N7 Cu2 114.8(7) .
C17 N7 Cu2 128.3(7) .
C26 N8 C22 115.6(9) .
C26 N8 Cu2 127.1(7) .
C22 N8 Cu2 115.5(7) .
C27 N5 Cu1 172.2(7) 4_544
N5 C27 Cu2 174.7(8) 4

loop_
_geom_bond_atom_site_label_1
_geom_bond_atom_site_label_2
_geom_bond_distance
_geom_bond_site_symmetry_2
Cu1 N3 1.979(8) .
Cu1 N6 1.981(7) .
Cu1 N2 1.999(7) .
Cu1 N1 2.014(7) .
Cu1 N5 2.082(8) .
Cu2 C27 1.891(9) .
Cu2 C16 1.893(9) .
Cu2 N8 2.064(7) .
Cu2 N7 2.090(7) .
C1 N1 1.301(10) .
C1 C2 1.364(12) .
C1 H1 0.9300 .
C2 C3 1.355(13) .
C2 H2 0.9300 .
C3 C4 1.381(14) .
C3 H3 0.9300 .
C4 C5 1.387(10) .
C4 H4 0.9300 .
C5 N1 1.337(10) .
C5 C6 1.464(12) .
C6 N2 1.354(10) .
C6 C7 1.379(12) .
C7 C8 1.354(12) .
C7 H7 0.9300 .
C8 C9 1.407(13) .
C8 H8 0.9300 .
C9 C10 1.362(11) .
C9 H9 0.9300 .
C10 N2 1.336(10) .
C10 H10 0.9300 .
C11 N3 1.348(9) .
C11 C12 1.366(11) .
C11 H11 0.9300 .
C12 C13 1.391(13) .
C12 H12 0.9300 .
C13 N4 1.364(11) .
C13 C14 1.372(12) .
C14 C15 1.389(12) .
C14 H14 0.9300 .
C15 N3 1.330(10) .
C15 H15 0.9300 .
C16 N6 1.152(8) .
C17 N7 1.350(9) .
C17 C18 1.356(12) .
C17 H17 0.9300 .
C18 C19 1.340(13) .
C18 H18 0.9300 .
C19 C20 1.376(13) .
C19 H19 0.9300 .
C20 C21 1.403(11) .
C20 H20 0.9300 .
C21 N7 1.347(10) .
C21 C22 1.472(11) .
C22 N8 1.358(11) .
C22 C23 1.384(11) .
C23 C24 1.344(14) .
C23 H23 0.9300 .
C24 C25 1.353(13) .
C24 H24 0.9300 .
C25 C26 1.381(12) .
C25 H25 0.9300 .
C26 N8 1.343(9) .
C26 H26 0.9300 .
C29 C28 1.388(13) .
C29 H29A 0.9600 .
C29 H29B 0.9600 .
C29 H29C 0.9600 .
C28 N9 1.157(14) .
Cl1 O1 1.308(10) .
Cl1 O3 1.309(10) .
Cl1 O4 1.334(7) .
Cl1 O2 1.383(7) .
N4 H4A 0.8600 .
N4 H4B 0.8600 .
N5 C27 1.177(7) 4_544
C27 N5 1.177(7) 4
